data_7008361
loop_
_publ_author_name
'Yucesan, Gundog'
'Golub, Vladimir'
'O'Connor, C J'
'Zubieta, Jon'

_publ_section_title
;
 Solid state coordination chemistry of the
 copper(ii)-terpyridine/oxovanadium organophosphonate system:
 hydrothermal syntheses, structural characterization and magnetic
 properties.
;
_journal_issue 13
_journal_name_full 'Dalton transactions (Cambridge, England : 2003)'
_journal_page_first 2241
_journal_page_last 2251
_journal_paper_doi 10.1039/b502073e
_journal_year 2005
_chemical_formula_sum 'C18 H22 Cu N3 O12.5 P2 V2'
_chemical_formula_weight 702.71
_chemical_name_systematic
;
?
;
_space_group_IT_number 2
_symmetry_cell_setting triclinic
_symmetry_space_group_name_Hall '-P 1'
_symmetry_space_group_name_H-M 'P -1'
_atom_sites_solution_hydrogens geom
_atom_sites_solution_primary direct
_atom_sites_solution_secondary difmap
_audit_creation_method SHELXL-97
_cell_angle_alpha 83.080(6)
_cell_angle_beta 86.584(6)
_cell_angle_gamma 82.832(6)
_cell_formula_units_Z 2
_cell_length_a 10.361(3)
_cell_length_b 10.443(4)
_cell_length_c 12.259(4)
_cell_measurement_reflns_used 6421
_cell_measurement_temperature 296(2)
_cell_measurement_theta_max 28.37
_cell_measurement_theta_min 1.68
_cell_volume 1305.1(8)
_computing_cell_refinement 'Bruker SMART'
_computing_data_collection 'Bruker SMART'
_computing_data_reduction 'Bruker SAINT'
_computing_molecular_graphics 'Bruker SHELXTL and CrystalMaker 6.x'
_computing_publication_material 'Bruker SHELXTL'
_computing_structure_refinement 'SHELXL-97 (Sheldrick, 1997)'
_computing_structure_solution 'SHELXS-97 (Sheldrick, 1990)'
_diffrn_ambient_temperature 296(2)
_diffrn_detector_area_resol_mean '512 x 512'
_diffrn_measured_fraction_theta_full 0.985
_diffrn_measured_fraction_theta_max 0.985
_diffrn_measurement_device_type 'CCD area detector'
_diffrn_measurement_method 'Phi and omega scans'
_diffrn_radiation_monochromator graphite
_diffrn_radiation_source 'fine-focus sealed tube'
_diffrn_radiation_type MoK\a
_diffrn_radiation_wavelength 0.71073
_diffrn_reflns_av_R_equivalents 0.0209
_diffrn_reflns_av_sigmaI/netI 0.0297
_diffrn_reflns_limit_h_max 13
_diffrn_reflns_limit_h_min -13
_diffrn_reflns_limit_k_max 13
_diffrn_reflns_limit_k_min -13
_diffrn_reflns_limit_l_max 16
_diffrn_reflns_limit_l_min -16
_diffrn_reflns_number 13821
_diffrn_reflns_theta_full 28.37
_diffrn_reflns_theta_max 28.37
_diffrn_reflns_theta_min 1.68
_diffrn_standards_decay_% 0.001
_exptl_absorpt_coefficient_mu 1.698
_exptl_absorpt_correction_T_max 0.8439
_exptl_absorpt_correction_T_min 0.6678
_exptl_absorpt_correction_type multi-scan
_exptl_absorpt_process_details SADABS
_exptl_crystal_colour dark
_exptl_crystal_density_diffrn 1.788
_exptl_crystal_density_method 'not measured'
_exptl_crystal_description block
_exptl_crystal_F_000 702
_exptl_crystal_size_max 0.25
_exptl_crystal_size_mid 0.25
_exptl_crystal_size_min 0.18
_refine_diff_density_max 0.600
_refine_diff_density_min -0.536
_refine_diff_density_rms 0.093
_refine_ls_extinction_method none
_refine_ls_goodness_of_fit_ref 1.207
_refine_ls_hydrogen_treatment refall
_refine_ls_matrix_type full
_refine_ls_number_parameters 352
_refine_ls_number_reflns 6421
_refine_ls_number_restraints 0
_refine_ls_restrained_S_all 1.207
_refine_ls_R_factor_all 0.0563
_refine_ls_R_factor_gt 0.0528
_refine_ls_shift/su_max 0.001
_refine_ls_shift/su_mean 0.000
_refine_ls_structure_factor_coef Fsqd
_refine_ls_weighting_details 'calc w=1/[\s^2^(Fo^2^)+(0.0456P)^2^+2.2343P] where P=(Fo^2^+2Fc^2^)/3'
_refine_ls_weighting_scheme calc
_refine_ls_wR_factor_gt 0.1225
_refine_ls_wR_factor_ref 0.1244
_reflns_number_gt 6041
_reflns_number_total 6421
_reflns_threshold_expression >2sigma(I)
_cod_data_source_file b502073e.txt
_cod_data_source_block compound_4
_cod_depositor_comments
;
The following automatic conversions were performed:
'_symmetry_cell_setting' value 'Triclinic' changed to 'triclinic'
according to '/home/saulius/struct/CIF-dictionaries/cif_core.dic'
dictionary named 'cif_core.dic' version 2.4.1 from 2010-06-29.

Automatic conversion script
Id: cif_fix_enum 1527 2010-12-29 10:47:43Z saulius 
;
_cod_original_cell_volume 1305.2(7)
_cod_original_sg_symbol_H-M P-1
_cod_original_formula_sum 'C18 H22 Cu N3 O12.50 P2 V2'
_cod_database_code 7008361

loop_
_symmetry_equiv_pos_as_xyz
'x, y, z'
'-x, -y, -z'

loop_
_atom_site_label
_atom_site_type_symbol
_atom_site_fract_x
_atom_site_fract_y
_atom_site_fract_z
_atom_site_U_iso_or_equiv
_atom_site_adp_type
_atom_site_occupancy
_atom_site_symmetry_multiplicity
_atom_site_calc_flag
_atom_site_refinement_flags
_atom_site_disorder_assembly
_atom_site_disorder_group
O7 O 0.0458(2) -0.0307(2) 0.84769(19) 0.0272(5) Uani 1 1 d . . .
P2 P 0.17342(7) -0.01889(8) 0.89755(6) 0.02218(17) Uani 1 1 d . . .
C18 C 0.2551(3) 0.1041(4) 0.8164(3) 0.0334(8) Uani 1 1 d . . .
H18A H 0.2697 0.0811 0.7419 0.040 Uiso 1 1 calc R . .
H18B H 0.1986 0.1858 0.8132 0.040 Uiso 1 1 calc R . .
C17 C 0.3854(3) 0.1234(4) 0.8603(3) 0.0313(7) Uani 1 1 d . . .
H17A H 0.3726 0.1409 0.9364 0.038 Uiso 1 1 calc R . .
H17B H 0.4451 0.0443 0.8580 0.038 Uiso 1 1 calc R . .
O6 O 0.1578(2) 0.0185(2) 1.01386(18) 0.0266(5) Uani 1 1 d . . .
O5 O 0.5748(3) 0.3260(3) 0.9450(2) 0.0471(7) Uani 1 1 d . . .
Cu1 Cu 0.83240(4) 0.37900(4) 0.70277(3) 0.02680(11) Uani 1 1 d . . .
V1 V 0.87043(5) 0.06787(5) 0.83696(4) 0.02101(12) Uani 1 1 d . . .
V2 V 0.39814(6) -0.27454(6) 0.90864(5) 0.03204(15) Uani 1 1 d . . .
P1 P 0.59984(8) 0.26310(8) 0.83631(7) 0.02464(18) Uani 1 1 d . . .
O1 O 0.9192(2) 0.2120(2) 0.8155(2) 0.0326(5) Uani 1 1 d . . .
O2 O 0.6559(2) 0.3592(2) 0.7482(2) 0.0322(5) Uani 1 1 d . . .
O3 O 0.6821(2) 0.1332(2) 0.8567(2) 0.0345(6) Uani 1 1 d . . .
O4 O 0.8484(3) 0.0162(3) 0.7210(2) 0.0397(6) Uani 1 1 d . . .
O8 O 0.2574(3) -0.1507(3) 0.8924(2) 0.0392(6) Uani 1 1 d . . .
O9 O 0.5254(4) -0.2202(5) 0.8481(4) 0.0862(14) Uani 1 1 d . . .
O10 O 0.3702(4) -0.3978(4) 0.8521(3) 0.0779(13) Uani 1 1 d . . .
O12 O 0.3512(6) 0.1101(7) 0.3474(4) 0.121(2) Uani 1 1 d . . .
N1 N 0.8677(3) 0.5113(3) 0.8008(3) 0.0332(6) Uani 1 1 d . . .
N2 N 1.0051(3) 0.4106(3) 0.6464(2) 0.0293(6) Uani 1 1 d . . .
N3 N 0.8457(3) 0.2829(3) 0.5685(2) 0.0318(6) Uani 1 1 d . . .
C1 C 0.7868(4) 0.5600(4) 0.8788(4) 0.0441(9) Uani 1 1 d . . .
H1 H 0.7025 0.5372 0.8876 0.053 Uiso 1 1 calc R . .
C2 C 0.8255(5) 0.6438(5) 0.9471(4) 0.0559(12) Uani 1 1 d . . .
H2 H 0.7682 0.6760 1.0013 0.067 Uiso 1 1 calc R . .
C3 C 0.9493(5) 0.6783(4) 0.9337(4) 0.0534(12) Uani 1 1 d . . .
H3 H 0.9765 0.7349 0.9783 0.064 Uiso 1 1 calc R . .
C4 C 1.0330(5) 0.6286(4) 0.8535(4) 0.0460(10) Uani 1 1 d . . .
H4 H 1.1173 0.6512 0.8434 0.055 Uiso 1 1 calc R . .
C5 C 0.9906(4) 0.5448(3) 0.7884(3) 0.0331(7) Uani 1 1 d . . .
C6 C 1.0708(3) 0.4847(3) 0.6997(3) 0.0315(7) Uani 1 1 d . . .
C7 C 1.2005(4) 0.4973(4) 0.6684(3) 0.0398(9) Uani 1 1 d . . .
H7 H 1.2475 0.5487 0.7041 0.048 Uiso 1 1 calc R . .
C8 C 1.2579(4) 0.4315(5) 0.5830(4) 0.0452(10) Uani 1 1 d . . .
H8 H 1.3442 0.4393 0.5609 0.054 Uiso 1 1 calc R . .
C9 C 1.1885(4) 0.3546(4) 0.5305(3) 0.0421(9) Uani 1 1 d . . .
H9 H 1.2273 0.3099 0.4735 0.050 Uiso 1 1 calc R . .
C10 C 1.0599(4) 0.3454(3) 0.5644(3) 0.0314(7) Uani 1 1 d . . .
C11 C 0.9673(4) 0.2701(4) 0.5195(3) 0.0348(8) Uani 1 1 d . . .
C12 C 0.9977(5) 0.1957(5) 0.4337(3) 0.0479(10) Uani 1 1 d . . .
H12 H 1.0818 0.1867 0.4022 0.058 Uiso 1 1 calc R . .
C13 C 0.9015(5) 0.1349(5) 0.3954(4) 0.0563(12) Uani 1 1 d . . .
H13 H 0.9198 0.0848 0.3374 0.068 Uiso 1 1 calc R . .
C14 C 0.7789(5) 0.1494(5) 0.4437(4) 0.0551(12) Uani 1 1 d . . .
H14 H 0.7127 0.1100 0.4181 0.066 Uiso 1 1 calc R . .
C15 C 0.7540(4) 0.2229(4) 0.5310(3) 0.0429(9) Uani 1 1 d . . .
H15 H 0.6709 0.2307 0.5645 0.052 Uiso 1 1 calc R . .
C16 C 0.4447(3) 0.2356(4) 0.7928(3) 0.0350(8) Uani 1 1 d . . .
H16A H 0.3848 0.3143 0.7965 0.042 Uiso 1 1 calc R . .
H16B H 0.4541 0.2186 0.7165 0.042 Uiso 1 1 calc R . .
O13 O 0.5468(11) 0.9122(13) 0.4447(9) 0.116(4) Uani 0.50 1 d P . .
O11 O 0.4737(5) 0.4081(5) 0.3721(4) 0.1052(17) Uani 1 1 d . . .

loop_
_atom_site_aniso_label
_atom_site_aniso_U_11
_atom_site_aniso_U_22
_atom_site_aniso_U_33
_atom_site_aniso_U_23
_atom_site_aniso_U_13
_atom_site_aniso_U_12
O7 0.0177(10) 0.0316(12) 0.0321(12) -0.0036(10) -0.0019(9) -0.0021(9)
P2 0.0146(3) 0.0290(4) 0.0217(4) -0.0013(3) 0.0005(3) 0.0000(3)
C18 0.0241(16) 0.049(2) 0.0270(16) 0.0057(15) -0.0021(13) -0.0129(15)
C17 0.0201(15) 0.0405(19) 0.0325(17) 0.0025(15) -0.0021(13) -0.0064(13)
O6 0.0271(11) 0.0285(12) 0.0234(11) -0.0014(9) 0.0018(9) -0.0027(9)
O5 0.0591(19) 0.0487(17) 0.0320(14) -0.0101(12) -0.0063(13) 0.0065(14)
Cu1 0.0268(2) 0.0261(2) 0.0282(2) -0.00285(16) 0.00226(16) -0.00795(16)
V1 0.0168(2) 0.0247(3) 0.0217(2) -0.00205(19) -0.00267(18) -0.00313(19)
V2 0.0245(3) 0.0378(3) 0.0325(3) -0.0088(3) -0.0015(2) 0.0064(2)
P1 0.0167(4) 0.0302(4) 0.0264(4) -0.0008(3) -0.0022(3) -0.0023(3)
O1 0.0239(12) 0.0294(12) 0.0431(14) 0.0048(11) -0.0029(10) -0.0055(9)
O2 0.0218(11) 0.0338(13) 0.0400(14) 0.0033(11) -0.0014(10) -0.0063(10)
O3 0.0180(11) 0.0331(13) 0.0500(16) 0.0028(11) 0.0001(10) -0.0018(9)
O4 0.0347(14) 0.0562(17) 0.0308(13) -0.0148(12) -0.0108(11) -0.0022(12)
O8 0.0308(13) 0.0447(15) 0.0395(14) -0.0128(12) -0.0058(11) 0.0154(11)
O9 0.0403(19) 0.102(3) 0.097(3) 0.034(3) 0.0223(19) 0.010(2)
O10 0.087(3) 0.063(2) 0.090(3) -0.046(2) -0.045(2) 0.025(2)
O12 0.127(4) 0.189(6) 0.069(3) -0.016(3) -0.002(3) -0.106(4)
N1 0.0335(16) 0.0258(14) 0.0411(17) -0.0069(12) -0.0008(13) -0.0047(12)
N2 0.0285(14) 0.0294(14) 0.0289(14) 0.0031(11) 0.0010(11) -0.0067(11)
N3 0.0366(16) 0.0332(15) 0.0260(14) -0.0020(12) 0.0000(12) -0.0078(13)
C1 0.037(2) 0.037(2) 0.060(3) -0.0169(19) 0.0038(18) -0.0043(16)
C2 0.061(3) 0.044(2) 0.067(3) -0.031(2) 0.006(2) -0.002(2)
C3 0.063(3) 0.040(2) 0.064(3) -0.024(2) -0.008(2) -0.012(2)
C4 0.049(2) 0.039(2) 0.055(3) -0.0099(19) -0.006(2) -0.0184(18)
C5 0.0360(19) 0.0251(16) 0.0385(19) 0.0005(14) -0.0041(15) -0.0074(14)
C6 0.0314(17) 0.0263(16) 0.0351(18) 0.0058(14) -0.0036(14) -0.0044(13)
C7 0.0309(19) 0.044(2) 0.044(2) 0.0071(17) -0.0055(16) -0.0122(16)
C8 0.0277(18) 0.059(3) 0.045(2) 0.0070(19) 0.0022(16) -0.0048(18)
C9 0.037(2) 0.052(2) 0.0332(19) 0.0026(17) 0.0052(16) -0.0002(18)
C10 0.0324(17) 0.0315(17) 0.0273(16) 0.0031(13) 0.0011(13) 0.0002(14)
C11 0.042(2) 0.0336(18) 0.0269(17) 0.0025(14) 0.0009(15) -0.0046(15)
C12 0.054(3) 0.052(3) 0.036(2) -0.0110(18) 0.0059(19) -0.001(2)
C13 0.071(3) 0.063(3) 0.039(2) -0.024(2) 0.000(2) -0.008(2)
C14 0.065(3) 0.061(3) 0.045(2) -0.020(2) -0.005(2) -0.020(2)
C15 0.048(2) 0.049(2) 0.034(2) -0.0087(17) 0.0008(17) -0.0149(19)
C16 0.0201(16) 0.049(2) 0.0349(18) 0.0083(16) -0.0078(13) -0.0086(15)
O13 0.098(8) 0.153(11) 0.106(8) -0.052(8) -0.016(6) -0.012(7)
O11 0.109(4) 0.112(4) 0.085(3) -0.004(3) 0.016(3) 0.008(3)

loop_
_atom_type_symbol
_atom_type_description
_atom_type_scat_dispersion_real
_atom_type_scat_dispersion_imag
_atom_type_scat_source
O O 0.0106 0.0060 'International Tables Vol C Tables 4.2.6.8 and 6.1.1.4'
H H 0.0000 0.0000 'International Tables Vol C Tables 4.2.6.8 and 6.1.1.4'
P P 0.1023 0.0942 'International Tables Vol C Tables 4.2.6.8 and 6.1.1.4'
V V 0.3005 0.5294 'International Tables Vol C Tables 4.2.6.8 and 6.1.1.4'
Cu Cu 0.3201 1.2651 'International Tables Vol C Tables 4.2.6.8 and 6.1.1.4'
C C 0.0033 0.0016 'International Tables Vol C Tables 4.2.6.8 and 6.1.1.4'
N N 0.0061 0.0033 'International Tables Vol C Tables 4.2.6.8 and 6.1.1.4'

loop_
_geom_angle_atom_site_label_1
_geom_angle_atom_site_label_2
_geom_angle_atom_site_label_3
_geom_angle
_geom_angle_site_symmetry_1
_geom_angle_site_symmetry_3
_geom_angle_publ_flag
P2 O7 V1 137.77(15) . 1_455 ?
O7 P2 O6 113.73(13) . . ?
O7 P2 O8 106.25(15) . . ?
O6 P2 O8 111.65(14) . . ?
O7 P2 C18 109.95(15) . . ?
O6 P2 C18 106.72(16) . . ?
O8 P2 C18 108.47(18) . . ?
C17 C18 P2 113.9(2) . . ?
C16 C17 C18 111.2(3) . . ?
P2 O6 V1 137.52(15) . 2_657 ?
P1 O5 V2 136.18(19) . 2_657 ?
O2 Cu1 N2 174.85(11) . . ?
O2 Cu1 N1 99.97(12) . . ?
N2 Cu1 N1 80.40(13) . . ?
O2 Cu1 N3 98.64(12) . . ?
N2 Cu1 N3 80.08(13) . . ?
N1 Cu1 N3 158.34(13) . . ?
O2 Cu1 O1 95.59(10) . . ?
N2 Cu1 O1 89.51(11) . . ?
N1 Cu1 O1 93.50(12) . . ?
N3 Cu1 O1 95.63(11) . . ?
O4 V1 O1 110.13(15) . . ?
O4 V1 O6 128.25(13) . 2_657 ?
O1 V1 O6 121.60(12) . 2_657 ?
O4 V1 O7 92.28(12) . 1_655 ?
O1 V1 O7 96.37(11) . 1_655 ?
O6 V1 O7 83.71(10) 2_657 1_655 ?
O4 V1 O3 92.23(13) . . ?
O1 V1 O3 95.03(12) . . ?
O6 V1 O3 82.65(10) 2_657 . ?
O7 V1 O3 165.47(10) 1_655 . ?
O10 V2 O9 108.3(3) . . ?
O10 V2 O8 108.60(16) . . ?
O9 V2 O8 110.17(18) . . ?
O10 V2 O5 108.54(19) . 2_657 ?
O9 V2 O5 110.6(2) . 2_657 ?
O8 V2 O5 110.65(13) . 2_657 ?
O3 P1 O2 114.84(15) . . ?
O3 P1 O5 109.97(16) . . ?
O2 P1 O5 109.21(17) . . ?
O3 P1 C16 108.20(17) . . ?
O2 P1 C16 107.27(15) . . ?
O5 P1 C16 107.02(19) . . ?
V1 O1 Cu1 126.17(14) . . ?
P1 O2 Cu1 130.40(15) . . ?
P1 O3 V1 135.77(15) . . ?
P2 O8 V2 159.0(2) . . ?
C1 N1 C5 119.0(3) . . ?
C1 N1 Cu1 126.8(3) . . ?
C5 N1 Cu1 114.0(2) . . ?
C6 N2 C10 122.6(3) . . ?
C6 N2 Cu1 118.2(3) . . ?
C10 N2 Cu1 118.7(2) . . ?
C15 N3 C11 118.6(3) . . ?
C15 N3 Cu1 127.3(3) . . ?
C11 N3 Cu1 113.8(2) . . ?
N1 C1 C2 121.7(4) . . ?
C3 C2 C1 119.2(4) . . ?
C2 C3 C4 119.4(4) . . ?
C3 C4 C5 119.3(4) . . ?
N1 C5 C4 121.5(4) . . ?
N1 C5 C6 113.9(3) . . ?
C4 C5 C6 124.6(4) . . ?
N2 C6 C7 119.4(4) . . ?
N2 C6 C5 112.7(3) . . ?
C7 C6 C5 127.8(4) . . ?
C8 C7 C6 118.6(4) . . ?
C9 C8 C7 120.8(4) . . ?
C8 C9 C10 118.5(4) . . ?
N2 C10 C9 120.2(4) . . ?
N2 C10 C11 112.2(3) . . ?
C9 C10 C11 127.7(4) . . ?
N3 C11 C12 121.8(4) . . ?
N3 C11 C10 114.0(3) . . ?
C12 C11 C10 124.2(4) . . ?
C13 C12 C11 119.0(4) . . ?
C14 C13 C12 119.2(4) . . ?
C13 C14 C15 119.6(4) . . ?
N3 C15 C14 121.9(4) . . ?
C17 C16 P1 114.4(2) . . ?

loop_
_geom_bond_atom_site_label_1
_geom_bond_atom_site_label_2
_geom_bond_distance
_geom_bond_site_symmetry_2
_geom_bond_publ_flag
O7 P2 1.514(2) . ?
O7 V1 1.977(2) 1_455 ?
P2 O6 1.517(2) . ?
P2 O8 1.539(3) . ?
P2 C18 1.794(4) . ?
C18 C17 1.529(5) . ?
C17 C16 1.524(5) . ?
O6 V1 1.962(2) 2_657 ?
O5 P1 1.550(3) . ?
O5 V2 1.838(3) 2_657 ?
Cu1 O2 1.908(2) . ?
Cu1 N2 1.932(3) . ?
Cu1 N1 2.016(3) . ?
Cu1 N3 2.018(3) . ?
Cu1 O1 2.221(2) . ?
V1 O4 1.618(3) . ?
V1 O1 1.634(2) . ?
V1 O6 1.962(2) 2_657 ?
V1 O7 1.977(2) 1_655 ?
V1 O3 1.996(2) . ?
V2 O10 1.598(4) . ?
V2 O9 1.607(4) . ?
V2 O8 1.828(3) . ?
V2 O5 1.838(3) 2_657 ?
P1 O3 1.511(3) . ?
P1 O2 1.524(3) . ?
P1 C16 1.790(3) . ?
N1 C1 1.338(5) . ?
N1 C5 1.357(5) . ?
N2 C6 1.340(5) . ?
N2 C10 1.340(5) . ?
N3 C15 1.333(5) . ?
N3 C11 1.361(5) . ?
C1 C2 1.390(6) . ?
C2 C3 1.370(7) . ?
C3 C4 1.377(7) . ?
C4 C5 1.379(5) . ?
C5 C6 1.481(5) . ?
C6 C7 1.393(5) . ?
C7 C8 1.385(6) . ?
C8 C9 1.379(6) . ?
C9 C10 1.384(5) . ?
C10 C11 1.483(5) . ?
C11 C12 1.380(6) . ?
C12 C13 1.379(7) . ?
C13 C14 1.369(7) . ?
C14 C15 1.385(6) . ?
